data_2224892
loop_
_publ_author_name
'Chen, Pei'
'Qian, Shan'
'Shi, Zhe-Qin'
'Wu, Yong'

_publ_section_title
;
 6-Fluoro-4-oxochroman-2-carboxylic acid
;
_journal_coeditor_code CI2987
_journal_issue 2
_journal_name_full 'Acta Crystallographica Section E'
_journal_page_first o274
_journal_paper_doi 10.1107/S1600536809054555
_journal_volume 66
_journal_year 2010
_chemical_formula_iupac 'C10 H7 F O4'
_chemical_formula_moiety 'C10 H7 F O4'
_chemical_formula_sum 'C10 H7 F O4'
_chemical_formula_weight 210.16
_chemical_name_systematic
;
6-Fluoro-4-oxochroman-2-carboxylic acid
;
_space_group_IT_number 19
_symmetry_cell_setting orthorhombic
_symmetry_space_group_name_Hall 'P 2ac 2ab'
_symmetry_space_group_name_H-M 'P 21 21 21'
_atom_sites_solution_hydrogens geom
_atom_sites_solution_primary direct
_atom_sites_solution_secondary difmap
_audit_creation_method SHELXL-97
_cell_angle_alpha 90.00
_cell_angle_beta 90.00
_cell_angle_gamma 90.00
_cell_formula_units_Z 4
_cell_length_a 5.3472(11)
_cell_length_b 12.748(3)
_cell_length_c 12.785(3)
_cell_measurement_reflns_used 3184
_cell_measurement_temperature 113(2)
_cell_measurement_theta_max 27.8
_cell_measurement_theta_min 1.60
_cell_volume 871.5(3)
_computing_cell_refinement 'CrystalClear (Rigaku/MSC, 2005)'
_computing_data_collection 'CrystalClear (Rigaku/MSC, 2005)'
_computing_data_reduction 'CrystalClear (Rigaku/MSC, 2005)'
_computing_molecular_graphics 'ORTEP-3 (Farrugia, 1997)'
_computing_publication_material 'SHELXL97 (Sheldrick, 2008)'
_computing_structure_refinement 'SHELXL97 (Sheldrick, 2008)'
_computing_structure_solution 'SHELXS97 (Sheldrick, 2008)'
_diffrn_ambient_temperature 113(2)
_diffrn_detector_area_resol_mean 7.31
_diffrn_measured_fraction_theta_full 0.992
_diffrn_measured_fraction_theta_max 0.992
_diffrn_measurement_device_type 'Rigaku Saturn CCD area-detector'
_diffrn_measurement_method '\w and \f scans'
_diffrn_radiation_monochromator confocal
_diffrn_radiation_source 'rotating anode'
_diffrn_radiation_type MoK\a
_diffrn_radiation_wavelength 0.71073
_diffrn_reflns_av_R_equivalents 0.0449
_diffrn_reflns_av_sigmaI/netI 0.0312
_diffrn_reflns_limit_h_max 6
_diffrn_reflns_limit_h_min -7
_diffrn_reflns_limit_k_max 16
_diffrn_reflns_limit_k_min -16
_diffrn_reflns_limit_l_max 16
_diffrn_reflns_limit_l_min -16
_diffrn_reflns_number 8640
_diffrn_reflns_theta_full 27.85
_diffrn_reflns_theta_max 27.85
_diffrn_reflns_theta_min 2.26
_diffrn_standards_number 0
_exptl_absorpt_coefficient_mu 0.138
_exptl_absorpt_correction_T_max 0.9703
_exptl_absorpt_correction_T_min 0.9624
_exptl_absorpt_correction_type multi-scan
_exptl_absorpt_process_details '(ABSCOR; Higashi, 1995)'
_exptl_crystal_colour colourless
_exptl_crystal_density_diffrn 1.602
_exptl_crystal_density_method 'not measured'
_exptl_crystal_description Block
_exptl_crystal_F_000 432
_exptl_crystal_size_max 0.28
_exptl_crystal_size_mid 0.23
_exptl_crystal_size_min 0.22
_refine_diff_density_max 0.172
_refine_diff_density_min -0.150
_refine_ls_extinction_method none
_refine_ls_goodness_of_fit_ref 1.119
_refine_ls_hydrogen_treatment constr
_refine_ls_matrix_type full
_refine_ls_number_parameters 137
_refine_ls_number_reflns 1212
_refine_ls_number_restraints 0
_refine_ls_restrained_S_all 1.119
_refine_ls_R_factor_all 0.0306
_refine_ls_R_factor_gt 0.0269
_refine_ls_shift/su_max 0.001
_refine_ls_shift/su_mean 0.000
_refine_ls_structure_factor_coef Fsqd
_refine_ls_weighting_details 'calc w=1/[\s^2^(Fo^2^)+(0.0448P)^2^] where P=(Fo^2^+2Fc^2^)/3'
_refine_ls_weighting_scheme calc
_refine_ls_wR_factor_gt 0.0714
_refine_ls_wR_factor_ref 0.0726
_reflns_number_gt 1049
_reflns_number_total 1212
_reflns_threshold_expression I>2\s(I)
_cod_data_source_file ci2987.cif
_cod_data_source_block I
_cod_depositor_comments
;
The following automatic conversions were performed:
'_symmetry_cell_setting' value 'Orthorhombic' changed to 'orthorhombic'
according to '/home/saulius/struct/CIF-dictionaries/cif_core.dic'
dictionary named 'cif_core.dic' version 2.4.1 from 2010-06-29.

Automatic conversion script
Id: cif_fix_enum 1527 2010-12-29 10:47:43Z saulius 

The following automatic conversions were performed:

'_symmetry_cell_setting' value 'Orthorhombic' changed to
'orthorhombic' according to
/home/saulius/struct/CIF-dictionaries/cif_core.dic dictionary named
'cif_core.dic' version 2.4.1 from 2010-06-29.

Automatic conversion script
Id: cif_fix_values 1715 2011-07-08 13:25:40Z adriana 
;
_cod_database_code 2224892
_cod_database_fobs_code 2224892

loop_
_symmetry_equiv_pos_as_xyz
'x, y, z'
'-x+1/2, -y, z+1/2'
'x+1/2, -y+1/2, -z'
'-x, y+1/2, -z+1/2'

loop_
_atom_site_type_symbol
_atom_site_label
_atom_site_fract_x
_atom_site_fract_y
_atom_site_fract_z
_atom_site_U_iso_or_equiv
_atom_site_adp_type
_atom_site_calc_flag
_atom_site_refinement_flags
_atom_site_occupancy
_atom_site_disorder_assembly
_atom_site_disorder_group
F F1 0.8260(2) 0.32440(8) 0.43315(9) 0.0336(3) Uani d . 1 . .
O O1 0.2480(2) 0.03466(8) 0.23160(9) 0.0189(3) Uani d . 1 . .
O O2 0.1188(2) 0.34646(9) 0.17373(10) 0.0230(3) Uani d . 1 . .
O O3 0.5538(2) 0.03536(10) 0.06321(10) 0.0230(3) Uani d . 1 . .
O O4 0.2609(3) 0.11076(10) -0.03716(9) 0.0250(3) Uani d . 1 . .
H H4 0.3799 0.1179 -0.0795 0.037 Uiso calc R 1 . .
C C1 0.6806(3) 0.25426(12) 0.38164(13) 0.0200(4) Uani d . 1 . .
C C2 0.5057(3) 0.29048(13) 0.31336(12) 0.0184(4) Uani d . 1 . .
H H2 0.4862 0.3636 0.3015 0.022 Uiso calc R 1 . .
C C3 0.3547(3) 0.21751(12) 0.26079(12) 0.0152(3) Uani d . 1 . .
C C4 0.1561(3) 0.25266(12) 0.19024(12) 0.0154(3) Uani d . 1 . .
C C5 -0.0026(3) 0.16808(13) 0.14292(12) 0.0175(3) Uani d . 1 . .
H H5A -0.0588 0.1905 0.0726 0.021 Uiso calc R 1 . .
H H5B -0.1529 0.1573 0.1868 0.021 Uiso calc R 1 . .
C C6 0.1404(3) 0.06506(12) 0.13377(12) 0.0167(3) Uani d . 1 . .
H H6 0.0182 0.0095 0.1130 0.020 Uiso calc R 1 . .
C C7 0.3894(3) 0.10981(12) 0.27966(12) 0.0155(4) Uani d . 1 . .
C C8 0.5700(3) 0.07625(13) 0.35030(12) 0.0182(4) Uani d . 1 . .
H H8 0.5923 0.0034 0.3630 0.022 Uiso calc R 1 . .
C C9 0.7161(4) 0.14813(12) 0.40169(12) 0.0200(4) Uani d . 1 . .
H H9 0.8396 0.1257 0.4502 0.024 Uiso calc R 1 . .
C C10 0.3450(3) 0.06823(12) 0.05065(13) 0.0174(3) Uani d . 1 . .

loop_
_atom_site_aniso_label
_atom_site_aniso_U_11
_atom_site_aniso_U_22
_atom_site_aniso_U_33
_atom_site_aniso_U_12
_atom_site_aniso_U_13
_atom_site_aniso_U_23
F1 0.0418(7) 0.0231(5) 0.0358(6) -0.0017(5) -0.0248(5) -0.0041(5)
O1 0.0218(6) 0.0139(5) 0.0211(5) -0.0031(5) -0.0003(5) 0.0013(4)
O2 0.0246(7) 0.0158(6) 0.0287(6) 0.0020(5) -0.0091(5) 0.0024(5)
O3 0.0155(6) 0.0265(6) 0.0270(6) 0.0037(5) 0.0012(5) -0.0053(5)
O4 0.0189(6) 0.0340(6) 0.0221(6) -0.0007(6) 0.0050(6) 0.0024(5)
C1 0.0225(10) 0.0191(8) 0.0184(7) -0.0018(7) -0.0048(7) -0.0029(7)
C2 0.0226(10) 0.0146(7) 0.0181(7) 0.0007(7) -0.0026(7) -0.0004(6)
C3 0.0155(8) 0.0147(7) 0.0155(7) 0.0006(6) 0.0004(6) 0.0009(6)
C4 0.0137(8) 0.0165(8) 0.0161(7) 0.0007(7) 0.0018(6) -0.0007(6)
C5 0.0142(8) 0.0182(8) 0.0201(8) -0.0016(7) 0.0011(6) -0.0024(6)
C6 0.0151(8) 0.0149(7) 0.0201(8) -0.0027(7) 0.0004(6) -0.0013(6)
C7 0.0170(9) 0.0140(7) 0.0154(7) -0.0006(7) 0.0045(7) -0.0012(6)
C8 0.0226(9) 0.0137(7) 0.0181(7) 0.0049(7) 0.0033(7) 0.0035(6)
C9 0.0217(9) 0.0229(8) 0.0154(7) 0.0042(7) -0.0006(7) 0.0024(6)
C10 0.0174(9) 0.0133(7) 0.0214(8) -0.0041(7) 0.0010(7) -0.0048(7)

loop_
_atom_type_symbol
_atom_type_description
_atom_type_scat_dispersion_real
_atom_type_scat_dispersion_imag
_atom_type_scat_source
C C 0.0033 0.0000 'International Tables Vol C Tables 4.2.6.8 and 6.1.1.4'
H H 0.0000 0.0000 'International Tables Vol C Tables 4.2.6.8 and 6.1.1.4'
F F 0.0171 0.0000 'International Tables Vol C Tables 4.2.6.8 and 6.1.1.4'
O O 0.0106 0.0000 'International Tables Vol C Tables 4.2.6.8 and 6.1.1.4'

loop_
_geom_angle_atom_site_label_1
_geom_angle_atom_site_label_2
_geom_angle_atom_site_label_3
_geom_angle_site_symmetry_1
_geom_angle_site_symmetry_3
_geom_angle
_geom_angle_publ_flag
C7 O1 C6 . . 115.20(12) ?
C10 O4 H4 . . 109.5 ?
F1 C1 C2 . . 118.84(14) ?
F1 C1 C9 . . 118.29(15) ?
C2 C1 C9 . . 122.87(16) ?
C1 C2 C3 . . 118.56(15) ?
C1 C2 H2 . . 120.7 ?
C3 C2 H2 . . 120.7 ?
C2 C3 C7 . . 119.28(15) ?
C2 C3 C4 . . 120.64(14) ?
C7 C3 C4 . . 120.03(14) ?
O2 C4 C3 . . 121.39(14) ?
O2 C4 C5 . . 122.54(15) ?
C3 C4 C5 . . 116.04(13) ?
C4 C5 C6 . . 111.51(13) ?
C4 C5 H5A . . 109.3 ?
C6 C5 H5A . . 109.3 ?
C4 C5 H5B . . 109.3 ?
C6 C5 H5B . . 109.3 ?
H5A C5 H5B . . 108.0 ?
O1 C6 C5 . . 111.60(12) ?
O1 C6 C10 . . 109.14(14) ?
C5 C6 C10 . . 112.98(13) ?
O1 C6 H6 . . 107.6 ?
C5 C6 H6 . . 107.6 ?
C10 C6 H6 . . 107.6 ?
O1 C7 C8 . . 117.44(14) ?
O1 C7 C3 . . 122.30(15) ?
C8 C7 C3 . . 120.25(15) ?
C9 C8 C7 . . 120.09(15) ?
C9 C8 H8 . . 120.0 ?
C7 C8 H8 . . 120.0 ?
C8 C9 C1 . . 118.95(16) ?
C8 C9 H9 . . 120.5 ?
C1 C9 H9 . . 120.5 ?
O3 C10 O4 . . 124.77(16) ?
O3 C10 C6 . . 124.27(15) ?
O4 C10 C6 . . 110.96(14) ?

loop_
_geom_bond_atom_site_label_1
_geom_bond_atom_site_label_2
_geom_bond_site_symmetry_2
_geom_bond_distance
_geom_bond_publ_flag
F1 C1 . 1.3557(18) ?
O1 C7 . 1.366(2) ?
O1 C6 . 1.4302(19) ?
O2 C4 . 1.2305(19) ?
O3 C10 . 1.203(2) ?
O4 C10 . 1.325(2) ?
O4 H4 . 0.84 ?
C1 C2 . 1.360(2) ?
C1 C9 . 1.390(2) ?
C2 C3 . 1.403(2) ?
C2 H2 . 0.95 ?
C3 C7 . 1.406(2) ?
C3 C4 . 1.464(2) ?
C4 C5 . 1.499(2) ?
C5 C6 . 1.524(2) ?
C5 H5A . 0.99 ?
C5 H5B . 0.99 ?
C6 C10 . 1.526(2) ?
C6 H6 . 1.00 ?
C7 C8 . 1.390(2) ?
C8 C9 . 1.372(2) ?
C8 H8 . 0.95 ?
C9 H9 . 0.95 ?

loop_
_geom_hbond_atom_site_label_D
_geom_hbond_atom_site_label_H
_geom_hbond_atom_site_label_A
_geom_hbond_site_symmetry_A
_geom_hbond_distance_DH
_geom_hbond_distance_HA
_geom_hbond_distance_DA
_geom_hbond_angle_DHA
O4 H4 O2 3_555 0.84 1.81 2.6474(19) 171
C5 H5B Cg1 1_455 0.99 2.51 3.4521(19) 160

loop_
_geom_torsion_atom_site_label_1
_geom_torsion_atom_site_label_2
_geom_torsion_atom_site_label_3
_geom_torsion_atom_site_label_4
_geom_torsion_site_symmetry_1
_geom_torsion_site_symmetry_2
_geom_torsion_site_symmetry_3
_geom_torsion_site_symmetry_4
_geom_torsion
_geom_torsion_publ_flag
F1 C1 C2 C3 . . . . -179.60(15) ?
C9 C1 C2 C3 . . . . -0.1(3) ?
C1 C2 C3 C7 . . . . -0.4(2) ?
C1 C2 C3 C4 . . . . 177.15(14) ?
C2 C3 C4 O2 . . . . 1.2(2) ?
C7 C3 C4 O2 . . . . 178.73(16) ?
C2 C3 C4 C5 . . . . -176.75(14) ?
C7 C3 C4 C5 . . . . 0.8(2) ?
O2 C4 C5 C6 . . . . 154.54(16) ?
C3 C4 C5 C6 . . . . -27.50(19) ?
C7 O1 C6 C5 . . . . -52.00(18) ?
C7 O1 C6 C10 . . . . 73.59(16) ?
C4 C5 C6 O1 . . . . 53.01(17) ?
C4 C5 C6 C10 . . . . -70.43(17) ?
C6 O1 C7 C8 . . . . -156.25(14) ?
C6 O1 C7 C3 . . . . 24.6(2) ?
C2 C3 C7 O1 . . . . 179.64(14) ?
C4 C3 C7 O1 . . . . 2.1(2) ?
C2 C3 C7 C8 . . . . 0.5(2) ?
C4 C3 C7 C8 . . . . -177.00(14) ?
O1 C7 C8 C9 . . . . -179.41(14) ?
C3 C7 C8 C9 . . . . -0.3(2) ?
C7 C8 C9 C1 . . . . -0.2(2) ?
F1 C1 C9 C8 . . . . 179.88(15) ?
C2 C1 C9 C8 . . . . 0.3(3) ?
O1 C6 C10 O3 . . . . 10.0(2) ?
C5 C6 C10 O3 . . . . 134.74(16) ?
O1 C6 C10 O4 . . . . -170.78(12) ?
C5 C6 C10 O4 . . . . -46.00(17) ?

loop_
_cod_related_entry_id
_cod_related_entry_database
_cod_related_entry_code
1 ChemSpider 8306032
